data_2222597
loop_
_publ_author_name
'Zhang, Ya-Wen'
'Wang, Jian-Quan'
'Cheng, Lin'

_publ_section_title (<i>Z</i>,<i>Z</i>)-<i>N</i>''-[Amino(pyrazin-2-yl)methylene]pyrazine-2-carbohydrazonamide
_journal_coeditor_code BT5007
_journal_issue 8
_journal_name_full 'Acta Crystallographica Section E'
_journal_page_first o1941
_journal_paper_doi 10.1107/S1600536809027834
_journal_volume 65
_journal_year 2009
_chemical_formula_iupac 'C10 H10 N8'
_chemical_formula_moiety 'C10 H10 N8'
_chemical_formula_sum 'C10 H10 N8'
_chemical_formula_weight 242.26
_chemical_name_systematic
;
(<i>Z</i>,<i>Z</i>)-<i>N</i>''-[Amino(pyrazin-2-yl)methylene]pyrazine-\
2-carbohydrazonamide
;
_space_group_IT_number 14
_symmetry_cell_setting monoclinic
_symmetry_space_group_name_Hall '-P 2ybc'
_symmetry_space_group_name_H-M 'P 1 21/c 1'
_atom_sites_solution_hydrogens geom
_atom_sites_solution_primary direct
_atom_sites_solution_secondary difmap
_audit_creation_method SHELXL-97
_cell_angle_alpha 90.00
_cell_angle_beta 97.682(4)
_cell_angle_gamma 90.00
_cell_formula_units_Z 2
_cell_length_a 8.6576(16)
_cell_length_b 6.6685(12)
_cell_length_c 9.6162(18)
_cell_measurement_reflns_used 651
_cell_measurement_temperature 295(2)
_cell_measurement_theta_max 26.50
_cell_measurement_theta_min 3.88
_cell_volume 550.19(18)
_computing_cell_refinement 'SAINT (Bruker, 2000)'
_computing_data_collection 'SMART (Bruker, 2000)'
_computing_data_reduction 'SAINT (Bruker, 2000)'
_computing_molecular_graphics 'SHELXTL (Sheldrick, 2008)'
_computing_publication_material 'SHELXTL97 (Sheldrick, 2008)'
_computing_structure_refinement 'SHELXL97 (Sheldrick, 2008)'
_computing_structure_solution 'SHELXS97 (Sheldrick, 2008)'
_diffrn_ambient_temperature 295(2)
_diffrn_measured_fraction_theta_full 0.976
_diffrn_measured_fraction_theta_max 0.976
_diffrn_measurement_device_type 'Bruker SMART CCD'
_diffrn_measurement_method '\f and \w'
_diffrn_radiation_monochromator graphite
_diffrn_radiation_source 'fine-focus sealed tube'
_diffrn_radiation_type MoK\a
_diffrn_radiation_wavelength 0.71073
_diffrn_reflns_av_R_equivalents 0.0130
_diffrn_reflns_av_sigmaI/netI 0.0175
_diffrn_reflns_limit_h_max 4
_diffrn_reflns_limit_h_min -10
_diffrn_reflns_limit_k_max 7
_diffrn_reflns_limit_k_min -7
_diffrn_reflns_limit_l_max 11
_diffrn_reflns_limit_l_min -11
_diffrn_reflns_number 1946
_diffrn_reflns_theta_full 25.02
_diffrn_reflns_theta_max 25.02
_diffrn_reflns_theta_min 2.37
_exptl_absorpt_coefficient_mu 0.101
_exptl_absorpt_correction_T_max 0.9840
_exptl_absorpt_correction_T_min 0.9703
_exptl_absorpt_correction_type multi-scan
_exptl_absorpt_process_details '(SADABS; Sheldrick, 2000)'
_exptl_crystal_colour yellow
_exptl_crystal_density_diffrn 1.462
_exptl_crystal_density_method 'not measured'
_exptl_crystal_description block
_exptl_crystal_F_000 252
_exptl_crystal_size_max 0.30
_exptl_crystal_size_mid 0.19
_exptl_crystal_size_min 0.16
_refine_diff_density_max 0.202
_refine_diff_density_min -0.132
_refine_ls_extinction_method none
_refine_ls_goodness_of_fit_ref 1.053
_refine_ls_hydrogen_treatment mixed
_refine_ls_matrix_type full
_refine_ls_number_parameters 90
_refine_ls_number_reflns 946
_refine_ls_number_restraints 0
_refine_ls_restrained_S_all 1.053
_refine_ls_R_factor_all 0.0417
_refine_ls_R_factor_gt 0.0383
_refine_ls_shift/su_max 0.000
_refine_ls_shift/su_mean 0.000
_refine_ls_structure_factor_coef Fsqd
_refine_ls_weighting_details 'calc w=1/[\s^2^(Fo^2^)+(0.0659P)^2^+0.0834P] where P=(Fo^2^+2Fc^2^)/3'
_refine_ls_weighting_scheme calc
_refine_ls_wR_factor_gt 0.1050
_refine_ls_wR_factor_ref 0.1082
_reflns_number_gt 844
_reflns_number_total 946
_reflns_threshold_expression I>2\s(I)
_cod_data_source_file bt5007.cif
_cod_data_source_block I
_cod_original_sg_symbol_H-M 'P 21/c'
_cod_database_code 2222597
_cod_database_fobs_code 2222597

loop_
_symmetry_equiv_pos_as_xyz
'x, y, z'
'-x, y+1/2, -z+1/2'
'-x, -y, -z'
'x, -y-1/2, z-1/2'

loop_
_atom_site_type_symbol
_atom_site_label
_atom_site_fract_x
_atom_site_fract_y
_atom_site_fract_z
_atom_site_U_iso_or_equiv
_atom_site_adp_type
_atom_site_calc_flag
_atom_site_refinement_flags
_atom_site_occupancy
_atom_site_disorder_assembly
_atom_site_disorder_group
C C1 0.71263(17) -0.1470(2) -0.12888(15) 0.0400(4) Uani d . 1 . .
H H1A 0.7177 -0.2641 -0.1806 0.048 Uiso calc R 1 . .
C C2 0.61260(19) 0.1595(2) -0.10119(17) 0.0459(4) Uani d . 1 . .
H H2A 0.5502 0.2669 -0.1353 0.055 Uiso calc R 1 . .
C C3 0.69636(18) 0.1731(2) 0.03029(16) 0.0421(4) Uani d . 1 . .
H H3A 0.6851 0.2866 0.0842 0.050 Uiso calc R 1 . .
C C4 0.80524(15) -0.1312(2) 0.00078(14) 0.0326(4) Uani d . 1 . .
C C5 0.92285(16) -0.2845(2) 0.05271(14) 0.0322(4) Uani d . 1 . .
N N1 0.61789(15) -0.0024(2) -0.18134(13) 0.0462(4) Uani d . 1 . .
N N2 0.79325(14) 0.02862(18) 0.08288(12) 0.0372(4) Uani d . 1 . .
N N3 1.00358(16) -0.2540(2) 0.17988(13) 0.0431(4) Uani d . 1 . .
H H3B 1.071(2) -0.351(3) 0.2148(18) 0.045(4) Uiso d . 1 . .
H H3C 0.974(2) -0.154(3) 0.2320(19) 0.050(5) Uiso d . 1 . .
N N4 0.94266(14) -0.43331(17) -0.03069(11) 0.0356(4) Uani d . 1 . .

loop_
_atom_site_aniso_label
_atom_site_aniso_U_11
_atom_site_aniso_U_22
_atom_site_aniso_U_33
_atom_site_aniso_U_12
_atom_site_aniso_U_13
_atom_site_aniso_U_23
C1 0.0420(8) 0.0408(8) 0.0350(8) 0.0018(6) -0.0029(6) -0.0042(7)
C2 0.0441(9) 0.0435(9) 0.0475(9) 0.0069(7) -0.0038(7) 0.0066(7)
C3 0.0468(9) 0.0355(8) 0.0426(9) 0.0047(6) 0.0013(7) -0.0023(7)
C4 0.0353(8) 0.0329(8) 0.0295(7) -0.0030(6) 0.0039(6) 0.0006(6)
C5 0.0363(8) 0.0316(7) 0.0280(7) -0.0025(6) 0.0017(6) 0.0015(6)
N1 0.0459(8) 0.0486(8) 0.0405(8) 0.0040(6) -0.0078(6) 0.0010(6)
N2 0.0429(7) 0.0339(7) 0.0335(7) 0.0024(5) -0.0002(5) -0.0018(5)
N3 0.0534(9) 0.0409(8) 0.0317(7) 0.0145(6) -0.0068(6) -0.0050(6)
N4 0.0425(7) 0.0312(7) 0.0313(7) 0.0042(5) -0.0016(5) -0.0001(5)

loop_
_atom_type_symbol
_atom_type_description
_atom_type_scat_dispersion_real
_atom_type_scat_dispersion_imag
_atom_type_scat_source
C C 0.0033 0.0016 'International Tables Vol C Tables 4.2.6.8 and 6.1.1.4'
H H 0.0000 0.0000 'International Tables Vol C Tables 4.2.6.8 and 6.1.1.4'
N N 0.0061 0.0033 'International Tables Vol C Tables 4.2.6.8 and 6.1.1.4'

loop_
_geom_angle_atom_site_label_1
_geom_angle_atom_site_label_2
_geom_angle_atom_site_label_3
_geom_angle_site_symmetry_1
_geom_angle_site_symmetry_3
_geom_angle
_geom_angle_publ_flag
N1 C1 C4 . . 122.66(14) ?
N1 C1 H1A . . 118.7 ?
C4 C1 H1A . . 118.7 ?
N1 C2 C3 . . 122.11(14) ?
N1 C2 H2A . . 118.9 ?
C3 C2 H2A . . 118.9 ?
N2 C3 C2 . . 122.01(14) ?
N2 C3 H3A . . 119.0 ?
C2 C3 H3A . . 119.0 ?
N2 C4 C1 . . 120.49(13) ?
N2 C4 C5 . . 117.03(12) ?
C1 C4 C5 . . 122.46(13) ?
N4 C5 N3 . . 125.59(13) ?
N4 C5 C4 . . 117.36(12) ?
N3 C5 C4 . . 117.01(13) ?
C1 N1 C2 . . 116.02(13) ?
C3 N2 C4 . . 116.52(12) ?
C5 N3 H3B . . 117.6(10) ?
C5 N3 H3C . . 118.3(11) ?
H3B N3 H3C . . 123.0(15) ?
C5 N4 N4 . 3_745 111.61(13) ?

loop_
_geom_bond_atom_site_label_1
_geom_bond_atom_site_label_2
_geom_bond_site_symmetry_2
_geom_bond_distance
_geom_bond_publ_flag
C1 N1 . 1.3219(19) ?
C1 C4 . 1.393(2) ?
C1 H1A . 0.9300 ?
C2 N1 . 1.331(2) ?
C2 C3 . 1.374(2) ?
C2 H2A . 0.9300 ?
C3 N2 . 1.3318(19) ?
C3 H3A . 0.9300 ?
C4 N2 . 1.3386(18) ?
C4 C5 . 1.4815(19) ?
C5 N4 . 1.3017(18) ?
C5 N3 . 1.3405(18) ?
N3 H3B . 0.906(18) ?
N3 H3C . 0.893(19) ?
N4 N4 3_745 1.403(2) ?

loop_
_geom_hbond_atom_site_label_D
_geom_hbond_atom_site_label_H
_geom_hbond_atom_site_label_A
_geom_hbond_site_symmetry_A
_geom_hbond_distance_DH
_geom_hbond_distance_HA
_geom_hbond_distance_DA
_geom_hbond_angle_DHA
N3 H3B N2 2_745 0.906(18) 2.280(18) 3.0539(18) 143.2(14)
N3 H3C N4 4_556 0.892(19) 2.405(18) 3.1587(18) 142.3(16)
